data_7048657
loop_
_publ_author_name
'Sampford, Katharine R.'
'Carden, Jamie L.'
'Kidner, Edward B.'
'Berry, Abigail'
'Cavell, Kingsley J.'
'Murphy, Damien M.'
'Kariuki, Benson M.'
'Newman, Paul D.'

_publ_section_title
;
 Twisting the arm: structural constraints in bicyclic expanded-ring
 N-heterocyclic carbenes.
;
_journal_issue 5
_journal_name_full 'Dalton transactions (Cambridge, England : 2003)'
_journal_page_first 1850
_journal_page_last 1858
_journal_paper_doi 10.1039/c8dt04462g
_journal_volume 48
_journal_year 2019
_chemical_absolute_configuration ad
_chemical_formula_moiety 'C21 H26 Au Cl N2'
_chemical_formula_sum 'C21 H26 Au Cl N2'
_chemical_formula_weight 538.85
_space_group_crystal_system orthorhombic
_space_group_IT_number 33
_space_group_name_Hall 'P 2c -2n'
_space_group_name_H-M_alt 'P n a 21'
_symmetry_space_group_name_Hall 'P 2c -2n'
_symmetry_space_group_name_H-M 'P n a 21'
_atom_sites_solution_hydrogens geom
_audit_creation_method SHELXL-2018/1
_audit_update_record
;
2018-12-10 deposited with the CCDC.
2018-12-11 downloaded from the CCDC.
;
_cell_angle_alpha 90
_cell_angle_beta 90
_cell_angle_gamma 90
_cell_formula_units_Z 4
_cell_length_a 16.5805(5)
_cell_length_b 14.6038(6)
_cell_length_c 8.1861(4)
_cell_measurement_reflns_used 2450
_cell_measurement_temperature 150(2)
_cell_measurement_theta_max 27.485
_cell_measurement_theta_min 0.998
_cell_volume 1982.17(14)
_computing_cell_refinement 'HKL Scalepack (Otwinowski & Minor 1997)'
_computing_data_collection 'Collect (Bruker AXS BV, 1997-2004)'
_computing_data_reduction 'HKL Denzo and Scalepack (Otwinowski & Minor 1997)'
_computing_molecular_graphics ORTEP
_computing_publication_material WinGX
_computing_structure_refinement SHELXL
_computing_structure_solution SHELXS
_diffrn_ambient_temperature 150(2)
_diffrn_measured_fraction_theta_full 0.998
_diffrn_measured_fraction_theta_max 0.998
_diffrn_measurement_device_type KappaCCD
_diffrn_measurement_method 'CCD rotation images, thick slices'
_diffrn_radiation_type MoK\a
_diffrn_radiation_wavelength 0.71073
_diffrn_reflns_av_R_equivalents 0.0001
_diffrn_reflns_av_unetI/netI 0.0382
_diffrn_reflns_Laue_measured_fraction_full 0.998
_diffrn_reflns_Laue_measured_fraction_max 0.998
_diffrn_reflns_limit_h_max 15
_diffrn_reflns_limit_h_min -15
_diffrn_reflns_limit_k_max 14
_diffrn_reflns_limit_k_min -14
_diffrn_reflns_limit_l_max 7
_diffrn_reflns_limit_l_min -7
_diffrn_reflns_number 4350
_diffrn_reflns_point_group_measured_fraction_full 0.998
_diffrn_reflns_point_group_measured_fraction_max 0.998
_diffrn_reflns_theta_full 25.242
_diffrn_reflns_theta_max 27.457
_diffrn_reflns_theta_min 1.858
_exptl_absorpt_coefficient_mu 7.562
_exptl_absorpt_correction_T_max 0.6597
_exptl_absorpt_correction_T_min 0.3131
_exptl_absorpt_correction_type empirical
_exptl_absorpt_process_details sadabs
_exptl_crystal_colour colourless
_exptl_crystal_density_diffrn 1.806
_exptl_crystal_description needle
_exptl_crystal_F_000 1048
_exptl_crystal_size_max 0.200
_exptl_crystal_size_mid 0.100
_exptl_crystal_size_min 0.060
_refine_diff_density_max 0.894
_refine_diff_density_min -1.162
_refine_diff_density_rms 0.214
_refine_ls_abs_structure_details
;
 Refined as an inversion twin.
;
_refine_ls_abs_structure_Flack 0.512(16)
_refine_ls_extinction_method none
_refine_ls_goodness_of_fit_ref 1.055
_refine_ls_hydrogen_treatment constr
_refine_ls_matrix_type full
_refine_ls_number_parameters 231
_refine_ls_number_reflns 4350
_refine_ls_number_restraints 7
_refine_ls_restrained_S_all 1.054
_refine_ls_R_factor_all 0.0397
_refine_ls_R_factor_gt 0.0336
_refine_ls_shift/su_max 0.001
_refine_ls_shift/su_mean 0.000
_refine_ls_structure_factor_coef Fsqd
_refine_ls_weighting_details 'w=1/[\s^2^(Fo^2^)+(0.0381P)^2^+7.8675P] where P=(Fo^2^+2Fc^2^)/3'
_refine_ls_weighting_scheme calc
_refine_ls_wR_factor_gt 0.0802
_refine_ls_wR_factor_ref 0.0829
_reflns_Friedel_coverage 0.870
_reflns_Friedel_fraction_full 0.999
_reflns_Friedel_fraction_max 0.998
_reflns_number_gt 3870
_reflns_number_total 4350
_reflns_threshold_expression 'I > 2\s(I)'
_cod_data_source_file c8dt04462g2.cif
_cod_data_source_block shelx
_cod_depositor_comments 'Adding full bibliography for 7048655--7048669.cif.'
_cod_database_code 7048657
_shelx_shelxl_version_number 2018/1
_shelx_space_group_comment
;
The symmetry employed for this shelxl refinement is uniquely defined
by the following loop, which should always be used as a source of
symmetry information in preference to the above space-group names.
They are only intended as comments.
;
_shelx_estimated_absorpt_t_min 0.313
_shelx_estimated_absorpt_t_max 0.660

loop_
_space_group_symop_operation_xyz
'x, y, z'
'-x, -y, z+1/2'
'-x+1/2, y+1/2, z+1/2'
'x+1/2, -y+1/2, z'

loop_
_atom_site_label
_atom_site_type_symbol
_atom_site_fract_x
_atom_site_fract_y
_atom_site_fract_z
_atom_site_U_iso_or_equiv
_atom_site_adp_type
_atom_site_occupancy
_atom_site_site_symmetry_order
_atom_site_calc_flag
_atom_site_refinement_flags_posn
_atom_site_refinement_flags_adp
C1 C -0.7407(5) -0.5524(6) -0.8490(11) 0.016(2) Uani 1 1 d . .
C2 C -0.7195(6) -0.7207(6) -0.8203(14) 0.027(2) Uani 1 1 d . .
H2A H -0.671126 -0.759112 -0.801765 0.033 Uiso 1 1 calc R U
H2B H -0.749747 -0.717099 -0.716215 0.033 Uiso 1 1 calc R U
C3 C -0.7711(6) -0.7640(7) -0.9473(14) 0.031(2) Uani 1 1 d . .
H3A H -0.793572 -0.822071 -0.904405 0.037 Uiso 1 1 calc R U
H3B H -0.737905 -0.778669 -1.044353 0.037 Uiso 1 1 calc R U
C4 C -0.8402(6) -0.7007(7) -0.9975(14) 0.028(2) Uani 1 1 d . .
H4A H -0.821293 -0.659857 -1.086084 0.033 Uiso 1 1 calc R U
H4B H -0.884944 -0.738260 -1.041499 0.033 Uiso 1 1 calc R U
C5 C -0.8712(5) -0.6438(6) -0.860(3) 0.031(3) Uani 1 1 d . .
H5A H -0.874748 -0.682425 -0.761226 0.038 Uiso 1 1 calc R U
H5B H -0.926365 -0.622988 -0.887512 0.038 Uiso 1 1 calc R U
C6 C -0.6101(5) -0.6159(6) -0.9161(11) 0.019(3) Uani 1 1 d . .
C7 C -0.5508(5) -0.6229(6) -0.7980(12) 0.0205(19) Uani 1 1 d . .
C8 C -0.4705(6) -0.6139(7) -0.8477(13) 0.023(3) Uani 1 1 d . .
H8 H -0.428576 -0.619887 -0.769410 0.028 Uiso 1 1 calc R U
C9 C -0.4514(6) -0.5964(7) -1.0081(16) 0.028(2) Uani 1 1 d . .
H9 H -0.396526 -0.588666 -1.038393 0.034 Uiso 1 1 calc R U
C10 C -0.5116(6) -0.5899(7) -1.1278(15) 0.028(2) Uani 1 1 d . .
H10 H -0.497909 -0.578964 -1.238739 0.034 Uiso 1 1 calc R U
C11 C -0.5931(6) -0.5998(8) -1.0805(14) 0.024(2) Uani 1 1 d . .
C12 C -0.5697(7) -0.6382(9) -0.6214(13) 0.030(2) Uani 1 1 d . .
H12A H -0.610151 -0.593477 -0.585666 0.045 Uiso 1 1 calc R U
H12B H -0.520538 -0.630737 -0.556435 0.045 Uiso 1 1 calc R U
H12C H -0.590948 -0.700230 -0.606534 0.045 Uiso 1 1 calc R U
C13 C -0.6580(7) -0.5931(9) -1.2112(13) 0.032(2) Uani 1 1 d . .
H13A H -0.681718 -0.653679 -1.229497 0.048 Uiso 1 1 calc R U
H13B H -0.634049 -0.570707 -1.313081 0.048 Uiso 1 1 calc R U
H13C H -0.700108 -0.550501 -1.175181 0.048 Uiso 1 1 calc R U
C14 C -0.8644(5) -0.4837(7) -0.7578(13) 0.020(2) Uani 1 1 d . .
C15 C -0.9091(5) -0.4283(5) -0.869(3) 0.0214(19) Uani 1 1 d . U
C16 C -0.9513(6) -0.3543(7) -0.8003(17) 0.037(3) Uani 1 1 d . .
H16 H -0.980664 -0.314439 -0.870124 0.044 Uiso 1 1 calc R U
C17 C -0.9515(7) -0.3378(7) -0.6343(16) 0.035(3) Uani 1 1 d . .
H17 H -0.980440 -0.287207 -0.590807 0.042 Uiso 1 1 calc R U
C18 C -0.9091(6) -0.3954(7) -0.5322(15) 0.031(2) Uani 1 1 d . .
H18 H -0.910355 -0.384214 -0.417946 0.037 Uiso 1 1 calc R U
C19 C -0.8645(6) -0.4695(7) -0.5898(13) 0.024(2) Uani 1 1 d . .
C20 C -0.9052(7) -0.4442(9) -1.0493(15) 0.035(3) Uani 1 1 d . .
H20A H -0.939258 -0.399302 -1.105370 0.052 Uiso 1 1 calc R U
H20B H -0.924365 -0.506140 -1.074046 0.052 Uiso 1 1 calc R U
H20C H -0.849305 -0.437606 -1.086565 0.052 Uiso 1 1 calc R U
C21 C -0.8175(8) -0.5281(9) -0.4786(14) 0.038(3) Uani 1 1 d . .
H21A H -0.837755 -0.591085 -0.484679 0.057 Uiso 1 1 calc R U
H21B H -0.822978 -0.505420 -0.366497 0.057 Uiso 1 1 calc R U
H21C H -0.760577 -0.526906 -0.510628 0.057 Uiso 1 1 calc R U
Cl1 Cl -0.64384(16) -0.28375(17) -0.9316(4) 0.0354(7) Uani 1 1 d . .
Au1 Au -0.69454(2) -0.42653(2) -0.87837(8) 0.01880(11) Uani 1 1 d . .
N1 N -0.6938(3) -0.6264(5) -0.871(3) 0.0191(16) Uani 1 1 d . .
N2 N -0.8203(5) -0.5620(5) -0.8231(10) 0.0176(16) Uani 1 1 d . .

loop_
_atom_site_aniso_label
_atom_site_aniso_U_11
_atom_site_aniso_U_22
_atom_site_aniso_U_33
_atom_site_aniso_U_23
_atom_site_aniso_U_13
_atom_site_aniso_U_12
C1 0.015(4) 0.022(4) 0.011(8) -0.004(3) -0.001(3) -0.001(3)
C2 0.021(4) 0.015(4) 0.046(7) 0.004(4) -0.012(4) 0.003(4)
C3 0.025(5) 0.026(5) 0.042(6) -0.004(5) 0.007(4) 0.002(4)
C4 0.024(5) 0.022(5) 0.037(6) -0.015(4) -0.005(4) -0.005(4)
C5 0.013(3) 0.023(4) 0.057(10) -0.007(7) 0.001(6) -0.002(3)
C6 0.018(4) 0.015(4) 0.025(8) 0.001(3) 0.000(4) 0.001(3)
C7 0.017(5) 0.021(5) 0.023(5) -0.002(4) 0.003(4) 0.008(3)
C8 0.018(4) 0.026(5) 0.025(10) -0.002(4) -0.004(4) -0.005(3)
C9 0.014(5) 0.023(5) 0.046(7) 0.000(5) 0.006(5) -0.001(4)
C10 0.028(5) 0.028(5) 0.028(6) 0.001(4) 0.009(4) 0.003(4)
C11 0.021(5) 0.030(5) 0.021(6) -0.009(4) -0.001(4) 0.003(4)
C12 0.035(6) 0.040(6) 0.016(6) 0.001(5) -0.004(4) 0.000(5)
C13 0.031(6) 0.052(7) 0.014(5) 0.003(5) -0.004(4) -0.003(5)
C14 0.010(4) 0.023(5) 0.027(5) -0.009(4) 0.000(4) 0.002(3)
C15 0.021(2) 0.022(2) 0.022(2) 0.0003(14) 0.0005(14) -0.0008(13)
C16 0.016(5) 0.024(5) 0.070(9) 0.007(5) 0.005(5) 0.009(4)
C17 0.032(5) 0.023(5) 0.050(8) -0.003(5) 0.018(5) 0.001(4)
C18 0.026(5) 0.028(5) 0.038(7) -0.012(5) 0.013(5) -0.005(4)
C19 0.018(4) 0.028(5) 0.027(6) -0.005(4) 0.006(4) -0.002(4)
C20 0.032(6) 0.044(7) 0.029(6) 0.008(5) -0.005(5) 0.001(5)
C21 0.052(7) 0.045(7) 0.017(6) 0.001(5) -0.010(5) 0.003(5)
Cl1 0.0378(13) 0.0216(11) 0.0470(18) 0.0036(10) -0.0006(11) -0.0069(10)
Au1 0.01788(16) 0.01751(16) 0.02100(17) -0.0002(3) -0.0002(3) -0.00033(10)
N1 0.015(3) 0.017(3) 0.025(5) 0.006(7) 0.000(5) -0.001(2)
N2 0.018(4) 0.022(4) 0.013(4) -0.005(3) 0.003(3) 0.000(3)

loop_
_atom_type_symbol
_atom_type_description
_atom_type_scat_dispersion_real
_atom_type_scat_dispersion_imag
_atom_type_scat_source
C C 0.0033 0.0016 'International Tables Vol C Tables 4.2.6.8 and 6.1.1.4'
H H 0.0000 0.0000 'International Tables Vol C Tables 4.2.6.8 and 6.1.1.4'
Cl Cl 0.1484 0.1585 'International Tables Vol C Tables 4.2.6.8 and 6.1.1.4'
Au Au -2.0133 8.8022 'International Tables Vol C Tables 4.2.6.8 and 6.1.1.4'
N N 0.0061 0.0033 'International Tables Vol C Tables 4.2.6.8 and 6.1.1.4'

loop_
_geom_angle_atom_site_label_1
_geom_angle_atom_site_label_2
_geom_angle_atom_site_label_3
_geom_angle
N2 C1 N1 120.4(8)
N2 C1 Au1 119.3(6)
N1 C1 Au1 120.0(6)
C3 C2 N1 111.2(11)
C3 C2 H2A 109.4
N1 C2 H2A 109.4
C3 C2 H2B 109.4
N1 C2 H2B 109.4
H2A C2 H2B 108.0
C2 C3 C4 111.2(8)
C2 C3 H3A 109.4
C4 C3 H3A 109.4
C2 C3 H3B 109.4
C4 C3 H3B 109.4
H3A C3 H3B 108.0
C5 C4 C3 113.2(10)
C5 C4 H4A 108.9
C3 C4 H4A 108.9
C5 C4 H4B 108.9
C3 C4 H4B 108.9
H4A C4 H4B 107.8
C4 C5 N2 114.0(10)
C4 C5 H5A 108.8
N2 C5 H5A 108.8
C4 C5 H5B 108.8
N2 C5 H5B 108.8
H5A C5 H5B 107.7
C7 C6 C11 122.9(8)
C7 C6 N1 119.7(12)
C11 C6 N1 117.4(11)
C6 C7 C8 117.8(9)
C6 C7 C12 122.5(9)
C8 C7 C12 119.7(9)
C9 C8 C7 121.0(10)
C9 C8 H8 119.5
C7 C8 H8 119.5
C8 C9 C10 121.0(9)
C8 C9 H9 119.5
C10 C9 H9 119.5
C9 C10 C11 118.9(10)
C9 C10 H10 120.6
C11 C10 H10 120.6
C6 C11 C10 118.4(9)
C6 C11 C13 123.1(9)
C10 C11 C13 118.5(10)
C7 C12 H12A 109.5
C7 C12 H12B 109.5
H12A C12 H12B 109.5
C7 C12 H12C 109.5
H12A C12 H12C 109.5
H12B C12 H12C 109.5
C11 C13 H13A 109.5
C11 C13 H13B 109.5
H13A C13 H13B 109.5
C11 C13 H13C 109.5
H13A C13 H13C 109.5
H13B C13 H13C 109.5
C19 C14 C15 123.2(11)
C19 C14 N2 118.7(9)
C15 C14 N2 118.0(11)
C16 C15 C14 115.9(18)
C16 C15 C20 122.5(14)
C14 C15 C20 121.4(10)
C17 C16 C15 122.0(13)
C17 C16 H16 119.0
C15 C16 H16 119.0
C18 C17 C16 119.3(10)
C18 C17 H17 120.4
C16 C17 H17 120.4
C17 C18 C19 122.7(11)
C17 C18 H18 118.7
C19 C18 H18 118.7
C14 C19 C18 116.8(10)
C14 C19 C21 121.6(9)
C18 C19 C21 121.5(10)
C15 C20 H20A 109.5
C15 C20 H20B 109.5
H20A C20 H20B 109.5
C15 C20 H20C 109.5
H20A C20 H20C 109.5
H20B C20 H20C 109.5
C19 C21 H21A 109.5
C19 C21 H21B 109.5
H21A C21 H21B 109.5
C19 C21 H21C 109.5
H21A C21 H21C 109.5
H21B C21 H21C 109.5
C1 Au1 Cl1 175.9(3)
C1 N1 C6 120.4(7)
C1 N1 C2 122.5(10)
C6 N1 C2 116.2(7)
C1 N2 C14 118.0(7)
C1 N2 C5 127.2(8)
C14 N2 C5 114.7(7)

loop_
_geom_bond_atom_site_label_1
_geom_bond_atom_site_label_2
_geom_bond_distance
C1 N2 1.343(11)
C1 N1 1.344(11)
C1 Au1 2.006(9)
C2 C3 1.489(15)
C2 N1 1.499(12)
C2 H2A 0.9900
C2 H2B 0.9900
C3 C4 1.528(14)
C3 H3A 0.9900
C3 H3B 0.9900
C4 C5 1.488(19)
C4 H4A 0.9900
C4 H4B 0.9900
C5 N2 1.495(12)
C5 H5A 0.9900
C5 H5B 0.9900
C6 C7 1.383(13)
C6 C11 1.395(14)
C6 N1 1.444(12)
C7 C8 1.397(13)
C7 C12 1.496(15)
C8 C9 1.375(16)
C8 H8 0.9500
C9 C10 1.402(16)
C9 H9 0.9500
C10 C11 1.412(14)
C10 H10 0.9500
C11 C13 1.521(15)
C12 H12A 0.9800
C12 H12B 0.9800
C12 H12C 0.9800
C13 H13A 0.9800
C13 H13B 0.9800
C13 H13C 0.9800
C14 C19 1.390(15)
C14 C15 1.43(2)
C14 N2 1.459(12)
C15 C16 1.406(16)
C15 C20 1.49(3)
C16 C17 1.380(18)
C16 H16 0.9500
C17 C18 1.379(17)
C17 H17 0.9500
C18 C19 1.392(14)
C18 H18 0.9500
C19 C21 1.473(15)
C20 H20A 0.9800
C20 H20B 0.9800
C20 H20C 0.9800
C21 H21A 0.9800
C21 H21B 0.9800
C21 H21C 0.9800
Cl1 Au1 2.290(2)
